data_7026008
loop_
_publ_author_name
'Liu, Ruiting'
'Li, Xiaoqing'
'Zhang, Houcai'
'Weng, Linhong'
'Zhou, Xigeng'

_publ_section_title
;
 Synthesis and controlled hydrolysis of organolanthanide complexes with
 mono- and dianionic benzimidazole-2-thiolate ligands.
;
_journal_issue 45
_journal_name_full 'Dalton transactions (Cambridge, England : 2003)'
_journal_page_first 11053
_journal_page_last 11059
_journal_paper_doi 10.1039/c0dt00129e
_journal_volume 39
_journal_year 2010
_chemical_formula_sum 'C25 H31 Er N2 O2 S'
_chemical_formula_weight 590.84
_chemical_name_systematic
;
?
;
_space_group_IT_number 14
_symmetry_cell_setting monoclinic
_symmetry_space_group_name_Hall '-P 2ybc'
_symmetry_space_group_name_H-M 'P 1 21/c 1'
_atom_sites_solution_hydrogens geom
_atom_sites_solution_primary direct
_atom_sites_solution_secondary difmap
_audit_creation_method SHELXL-97
_cell_angle_alpha 90.00
_cell_angle_beta 107.064(5)
_cell_angle_gamma 90.00
_cell_formula_units_Z 4
_cell_length_a 11.636(4)
_cell_length_b 22.035(8)
_cell_length_c 10.014(4)
_cell_measurement_reflns_used 916
_cell_measurement_temperature 293(2)
_cell_measurement_theta_max 25.208
_cell_measurement_theta_min 2.602
_cell_volume 2454.6(16)
_computing_cell_refinement 'Bruker SMART'
_computing_data_collection 'Bruker SMART'
_computing_data_reduction 'Bruker SHELXTL'
_computing_molecular_graphics 'Bruker SHELXTL'
_computing_publication_material 'Bruker SHELXTL'
_computing_structure_refinement 'SHELXL-97 (Sheldrick, 1997)'
_computing_structure_solution 'SHELXS-97 (Sheldrick, 1990)'
_diffrn_ambient_temperature 293(2)
_diffrn_measured_fraction_theta_full 0.995
_diffrn_measured_fraction_theta_max 0.995
_diffrn_measurement_device_type 'CCD area detector'
_diffrn_measurement_method 'phi and omega scans'
_diffrn_radiation_monochromator graphite
_diffrn_radiation_source 'fine-focus sealed tube'
_diffrn_radiation_type MoK\a
_diffrn_radiation_wavelength 0.71073
_diffrn_reflns_av_R_equivalents 0.0388
_diffrn_reflns_av_sigmaI/netI 0.0480
_diffrn_reflns_limit_h_max 13
_diffrn_reflns_limit_h_min -11
_diffrn_reflns_limit_k_max 25
_diffrn_reflns_limit_k_min -26
_diffrn_reflns_limit_l_max 11
_diffrn_reflns_limit_l_min -11
_diffrn_reflns_number 10067
_diffrn_reflns_theta_full 25.00
_diffrn_reflns_theta_max 25.00
_diffrn_reflns_theta_min 1.83
_exptl_absorpt_coefficient_mu 3.527
_exptl_absorpt_correction_T_max 0.6769
_exptl_absorpt_correction_T_min 0.4726
_exptl_absorpt_correction_type multi-scan
_exptl_absorpt_process_details sadabs
_exptl_crystal_colour pink
_exptl_crystal_density_diffrn 1.599
_exptl_crystal_density_method 'not measured'
_exptl_crystal_description prism
_exptl_crystal_F_000 1180
_exptl_crystal_size_max 0.25
_exptl_crystal_size_mid 0.15
_exptl_crystal_size_min 0.12
_refine_diff_density_max 0.823
_refine_diff_density_min -0.532
_refine_diff_density_rms 0.090
_refine_ls_extinction_method none
_refine_ls_goodness_of_fit_ref 0.908
_refine_ls_hydrogen_treatment mixed
_refine_ls_matrix_type full
_refine_ls_number_parameters 329
_refine_ls_number_reflns 4305
_refine_ls_number_restraints 67
_refine_ls_restrained_S_all 0.922
_refine_ls_R_factor_all 0.0391
_refine_ls_R_factor_gt 0.0278
_refine_ls_shift/su_max 0.001
_refine_ls_shift/su_mean 0.000
_refine_ls_structure_factor_coef Fsqd
_refine_ls_weighting_details 'calc w=1/[\s^2^(Fo^2^)+(0.0269P)^2^+0.4583P] where P=(Fo^2^+2Fc^2^)/3'
_refine_ls_weighting_scheme calc
_refine_ls_wR_factor_gt 0.0582
_refine_ls_wR_factor_ref 0.0606
_reflns_number_gt 3356
_reflns_number_total 4305
_reflns_threshold_expression >2sigma(I)
_cod_data_source_file c0dt00129e.txt
_cod_data_source_block f81201c
_cod_depositor_comments
;
The following automatic conversions were performed:

'_symmetry_cell_setting' value 'Monoclinic' changed to 'monoclinic'
according to /home/saulius/struct/CIF-dictionaries/cif_core.dic
dictionary named 'cif_core.dic' version 2.4.2 from 2011-04-26.

Automatic conversion script
Id: cif_fix_values 1891 2012-01-12 08:04:46Z andrius 
;
_cod_original_cell_volume 2454.7(15)
_cod_original_sg_symbol_H-M P2(1)/c
_cod_database_code 7026008

loop_
_symmetry_equiv_pos_as_xyz
'x, y, z'
'-x, y+1/2, -z+1/2'
'-x, -y, -z'
'x, -y-1/2, z-1/2'

loop_
_atom_site_label
_atom_site_type_symbol
_atom_site_fract_x
_atom_site_fract_y
_atom_site_fract_z
_atom_site_U_iso_or_equiv
_atom_site_adp_type
_atom_site_occupancy
_atom_site_symmetry_multiplicity
_atom_site_calc_flag
_atom_site_refinement_flags
_atom_site_disorder_assembly
_atom_site_disorder_group
Er1 Er 0.801855(17) 0.060955(9) 0.14840(2) 0.03613(8) Uani 1 1 d . . .
S1 S 0.57309(10) 0.11858(6) 0.06620(14) 0.0544(3) Uani 1 1 d . . .
N1 N 0.7460(3) 0.12706(15) 0.3050(4) 0.0370(8) Uani 1 1 d . . .
N2 N 0.5823(3) 0.17784(18) 0.3125(4) 0.0505(10) Uani 1 1 d D . .
H2N H 0.515(2) 0.1947(19) 0.284(5) 0.061 Uiso 1 1 d D . .
C1 C 0.7039(5) -0.0444(2) 0.1840(5) 0.0529(13) Uani 1 1 d . . .
H1A H 0.6308 -0.0542 0.1195 0.064 Uiso 1 1 calc R . .
C2 C 0.7189(5) -0.0134(2) 0.3066(5) 0.0558(13) Uani 1 1 d . . .
H2A H 0.6576 0.0014 0.3398 0.067 Uiso 1 1 calc R . .
C3 C 0.8414(5) -0.0078(2) 0.3728(5) 0.0618(15) Uani 1 1 d . . .
H3A H 0.8767 0.0114 0.4577 0.074 Uiso 1 1 calc R . .
C4 C 0.9016(4) -0.0361(2) 0.2889(6) 0.0565(13) Uani 1 1 d . . .
H4A H 0.9845 -0.0393 0.3080 0.068 Uiso 1 1 calc R . .
C5 C 0.8175(5) -0.0586(2) 0.1729(5) 0.0535(13) Uani 1 1 d . . .
H5A H 0.8335 -0.0796 0.0999 0.064 Uiso 1 1 calc R . .
C6 C 0.9549(4) 0.0998(2) 0.0156(6) 0.0551(13) Uani 1 1 d . . .
H6A H 0.9380 0.0895 -0.0783 0.066 Uiso 1 1 calc R . .
C7 C 0.9168(4) 0.1526(2) 0.0682(5) 0.0508(12) Uani 1 1 d . . .
H7A H 0.8696 0.1833 0.0160 0.061 Uiso 1 1 calc R . .
C8 C 0.9631(4) 0.1504(2) 0.2138(5) 0.0498(12) Uani 1 1 d . . .
H8A H 0.9525 0.1799 0.2756 0.060 Uiso 1 1 calc R . .
C9 C 1.0274(4) 0.0968(2) 0.2505(6) 0.0529(13) Uani 1 1 d . . .
H9A H 1.0669 0.0840 0.3408 0.063 Uiso 1 1 calc R . .
C10 C 1.0219(4) 0.0654(2) 0.1271(6) 0.0580(14) Uani 1 1 d . . .
H10A H 1.0572 0.0280 0.1212 0.070 Uiso 1 1 calc R . .
C11 C 0.6336(4) 0.14211(19) 0.2348(5) 0.0410(11) Uani 1 1 d . . .
C12 C 0.6666(4) 0.1863(2) 0.4427(5) 0.0448(11) Uani 1 1 d . . .
C13 C 0.6628(5) 0.2178(2) 0.5595(6) 0.0582(14) Uani 1 1 d . . .
H13A H 0.5942 0.2388 0.5624 0.070 Uiso 1 1 calc R . .
C14 C 0.7645(5) 0.2172(2) 0.6716(6) 0.0633(15) Uani 1 1 d . . .
H14A H 0.7645 0.2378 0.7527 0.076 Uiso 1 1 calc R . .
C15 C 0.8670(5) 0.1867(2) 0.6669(5) 0.0582(13) Uani 1 1 d . . .
H15A H 0.9347 0.1876 0.7444 0.070 Uiso 1 1 calc R . .
C16 C 0.8709(4) 0.15473(19) 0.5494(5) 0.0451(11) Uani 1 1 d . . .
H16A H 0.9400 0.1341 0.5467 0.054 Uiso 1 1 calc R . .
C17 C 0.7690(4) 0.15449(18) 0.4363(5) 0.0380(10) Uani 1 1 d . . .
O1 O 0.7147(3) 0.03224(15) -0.0983(3) 0.0562(9) Uani 1 1 d . . .
C18 C 0.6622(5) -0.0234(2) -0.1604(5) 0.0644(15) Uani 1 1 d . . .
H18A H 0.5897 -0.0320 -0.1349 0.077 Uiso 1 1 calc R . .
H18B H 0.7181 -0.0567 -0.1288 0.077 Uiso 1 1 calc R . .
C19 C 0.6336(6) -0.0157(3) -0.3147(5) 0.0844(18) Uani 1 1 d U . .
H19A H 0.6935 -0.0355 -0.3496 0.101 Uiso 1 1 calc R . .
H19B H 0.5552 -0.0325 -0.3622 0.101 Uiso 1 1 calc R . .
C20 C 0.6351(8) 0.0506(3) -0.3346(7) 0.122(3) Uani 1 1 d U . .
H20A H 0.6864 0.0606 -0.3923 0.146 Uiso 1 1 calc R . .
H20B H 0.5545 0.0649 -0.3814 0.146 Uiso 1 1 calc R . .
C21 C 0.6778(7) 0.0780(3) -0.2061(6) 0.104(3) Uani 1 1 d . . .
H21A H 0.6154 0.1032 -0.1885 0.124 Uiso 1 1 calc R . .
H21B H 0.7456 0.1038 -0.2050 0.124 Uiso 1 1 calc R . .
O2 O 0.3630(15) 0.2314(7) 0.2022(18) 0.088(6) Uani 0.562(17) 1 d PDU A 1
C22 C 0.3432(14) 0.2968(7) 0.2259(16) 0.090(6) Uani 0.562(17) 1 d PDU A 1
H22C H 0.4176 0.3196 0.2571 0.108 Uiso 0.562(17) 1 calc PR A 1
H22D H 0.2953 0.3030 0.2894 0.108 Uiso 0.562(17) 1 calc PR A 1
C23 C 0.2702(14) 0.3103(7) 0.0668(16) 0.124(7) Uani 0.562(17) 1 d PDU A 1
H23C H 0.2358 0.3507 0.0534 0.149 Uiso 0.562(17) 1 calc PR A 1
H23D H 0.3177 0.3033 0.0033 0.149 Uiso 0.562(17) 1 calc PR A 1
C24 C 0.1762(12) 0.2609(7) 0.058(2) 0.102(6) Uani 0.562(17) 1 d PDU A 1
H24C H 0.1221 0.2563 -0.0356 0.122 Uiso 0.562(17) 1 calc PR A 1
H24D H 0.1304 0.2675 0.1237 0.122 Uiso 0.562(17) 1 calc PR A 1
C25 C 0.264(2) 0.2077(6) 0.101(3) 0.107(11) Uani 0.562(17) 1 d PD A 1
H25A H 0.2286 0.1746 0.1386 0.128 Uiso 0.562(17) 1 calc PR A 1
H25B H 0.2879 0.1929 0.0214 0.128 Uiso 0.562(17) 1 calc PR A 1
O2' O 0.3475(19) 0.2377(9) 0.2396(19) 0.071(5) Uani 0.438(17) 1 d PD A 2
C22' C 0.3637(14) 0.2979(9) 0.176(2) 0.091(8) Uani 0.438(17) 1 d PDU A 2
H22A H 0.4033 0.2943 0.1034 0.109 Uiso 0.438(17) 1 calc PR A 2
H22B H 0.4046 0.3277 0.2449 0.109 Uiso 0.438(17) 1 calc PR A 2
C23' C 0.2235(15) 0.3101(8) 0.116(2) 0.108(8) Uani 0.438(17) 1 d PDU A 2
H23A H 0.1814 0.3071 0.1859 0.129 Uiso 0.438(17) 1 calc PR A 2
H23B H 0.2047 0.3482 0.0654 0.129 Uiso 0.438(17) 1 calc PR A 2
C24' C 0.205(2) 0.2538(11) 0.018(2) 0.135(12) Uani 0.438(17) 1 d PDU A 2
H24A H 0.1211 0.2466 -0.0326 0.162 Uiso 0.438(17) 1 calc PR A 2
H24B H 0.2529 0.2553 -0.0467 0.162 Uiso 0.438(17) 1 calc PR A 2
C25' C 0.254(4) 0.2087(10) 0.139(4) 0.102(13) Uani 0.438(17) 1 d PDU A 2
H25C H 0.1912 0.1969 0.1791 0.122 Uiso 0.438(17) 1 calc PR A 2
H25D H 0.2842 0.1725 0.1053 0.122 Uiso 0.438(17) 1 calc PR A 2

loop_
_atom_site_aniso_label
_atom_site_aniso_U_11
_atom_site_aniso_U_22
_atom_site_aniso_U_33
_atom_site_aniso_U_23
_atom_site_aniso_U_13
_atom_site_aniso_U_12
Er1 0.03672(12) 0.03548(12) 0.03260(12) -0.00195(10) 0.00457(8) -0.00426(10)
S1 0.0403(7) 0.0574(8) 0.0533(8) -0.0014(6) -0.0054(6) -0.0043(6)
N1 0.030(2) 0.043(2) 0.036(2) -0.0007(17) 0.0066(16) 0.0000(16)
N2 0.039(2) 0.049(2) 0.065(3) 0.005(2) 0.018(2) 0.009(2)
C1 0.053(3) 0.049(3) 0.048(3) 0.008(2) 0.001(2) -0.017(2)
C2 0.065(4) 0.051(3) 0.055(3) 0.008(3) 0.024(3) 0.000(3)
C3 0.087(4) 0.049(3) 0.036(3) 0.010(2) -0.003(3) -0.005(3)
C4 0.045(3) 0.053(3) 0.059(4) 0.019(3) -0.003(3) 0.007(2)
C5 0.073(4) 0.037(3) 0.049(3) 0.000(2) 0.016(3) 0.002(3)
C6 0.057(3) 0.062(3) 0.053(3) -0.010(3) 0.027(3) -0.016(3)
C7 0.052(3) 0.043(3) 0.061(4) 0.003(2) 0.022(3) -0.005(2)
C8 0.046(3) 0.048(3) 0.055(3) -0.017(2) 0.015(2) -0.017(2)
C9 0.036(3) 0.059(3) 0.060(3) -0.002(3) 0.009(2) -0.009(2)
C10 0.047(3) 0.051(3) 0.083(4) -0.007(3) 0.030(3) 0.000(3)
C11 0.035(3) 0.038(3) 0.049(3) 0.005(2) 0.011(2) -0.003(2)
C12 0.048(3) 0.037(3) 0.051(3) 0.004(2) 0.017(2) 0.003(2)
C13 0.069(4) 0.042(3) 0.073(4) 0.000(3) 0.036(3) 0.012(3)
C14 0.101(5) 0.043(3) 0.053(4) -0.009(3) 0.034(3) 0.003(3)
C15 0.085(4) 0.043(3) 0.043(3) 0.000(2) 0.012(3) -0.008(3)
C16 0.057(3) 0.038(3) 0.039(3) -0.002(2) 0.012(2) 0.001(2)
C17 0.042(3) 0.033(2) 0.039(3) 0.004(2) 0.012(2) 0.001(2)
O1 0.073(2) 0.055(2) 0.0311(18) -0.0005(16) 0.0010(16) -0.0116(18)
C18 0.071(4) 0.061(4) 0.050(3) -0.004(3) 0.001(3) -0.028(3)
C19 0.106(5) 0.094(4) 0.040(3) -0.014(3) 0.001(3) -0.013(4)
C20 0.173(6) 0.115(5) 0.050(4) 0.003(4) -0.009(4) -0.048(5)
C21 0.182(8) 0.073(4) 0.039(3) 0.012(3) 0.006(4) -0.001(4)
O2 0.059(7) 0.074(7) 0.115(9) -0.032(6) 0.000(6) 0.029(5)
C22 0.085(8) 0.079(9) 0.103(9) -0.020(7) 0.023(7) 0.011(6)
C23 0.143(11) 0.101(9) 0.131(10) 0.020(8) 0.045(8) 0.012(8)
C24 0.076(8) 0.100(9) 0.108(9) 0.000(8) -0.004(7) 0.024(7)
C25 0.089(13) 0.058(10) 0.14(2) -0.027(11) -0.009(16) 0.001(8)
O2' 0.052(8) 0.067(10) 0.089(10) -0.020(7) 0.012(7) 0.029(6)
C22' 0.085(10) 0.086(10) 0.100(11) -0.015(8) 0.026(8) 0.000(7)
C23' 0.104(10) 0.088(10) 0.121(11) -0.009(8) 0.017(8) 0.029(8)
C24' 0.130(15) 0.140(15) 0.125(14) -0.025(9) 0.023(9) 0.011(9)
C25' 0.098(15) 0.094(16) 0.114(15) 0.003(9) 0.031(10) -0.014(9)

loop_
_atom_type_symbol
_atom_type_description
_atom_type_scat_dispersion_real
_atom_type_scat_dispersion_imag
_atom_type_scat_source
C C 0.0033 0.0016 'International Tables Vol C Tables 4.2.6.8 and 6.1.1.4'
H H 0.0000 0.0000 'International Tables Vol C Tables 4.2.6.8 and 6.1.1.4'
N N 0.0061 0.0033 'International Tables Vol C Tables 4.2.6.8 and 6.1.1.4'
O O 0.0106 0.0060 'International Tables Vol C Tables 4.2.6.8 and 6.1.1.4'
S S 0.1246 0.1234 'International Tables Vol C Tables 4.2.6.8 and 6.1.1.4'
Er Er -0.2586 4.9576 'International Tables Vol C Tables 4.2.6.8 and 6.1.1.4'

loop_
_geom_angle_atom_site_label_1
_geom_angle_atom_site_label_2
_geom_angle_atom_site_label_3
_geom_angle
N1 Er1 O1 135.29(11)
N1 Er1 C10 119.55(14)
O1 Er1 C10 93.01(15)
N1 Er1 C4 108.03(15)
O1 Er1 C4 108.32(15)
C10 Er1 C4 77.71(17)
N1 Er1 C3 78.60(15)
O1 Er1 C3 128.69(14)
C10 Er1 C3 99.19(18)
C4 Er1 C3 30.57(15)
N1 Er1 C9 89.67(14)
O1 Er1 C9 122.35(14)
C10 Er1 C9 30.80(14)
C4 Er1 C9 78.71(16)
C3 Er1 C9 86.37(17)
N1 Er1 C5 125.16(13)
O1 Er1 C5 80.46(13)
C10 Er1 C5 90.16(16)
C4 Er1 C5 30.12(14)
C3 Er1 C5 50.12(16)
C9 Er1 C5 103.19(16)
N1 Er1 C2 76.42(15)
O1 Er1 C2 109.03(14)
C10 Er1 C2 127.25(17)
C4 Er1 C2 50.20(16)
C3 Er1 C2 30.50(14)
C9 Er1 C2 116.63(16)
C5 Er1 C2 49.96(15)
N1 Er1 C1 103.70(14)
O1 Er1 C1 81.00(13)
C10 Er1 C1 120.63(16)
C4 Er1 C1 50.05(15)
C3 Er1 C1 50.04(16)
C9 Er1 C1 128.75(16)
C5 Er1 C1 30.48(13)
C2 Er1 C1 29.95(14)
N1 Er1 C6 119.22(13)
O1 Er1 C6 73.72(13)
C10 Er1 C6 30.34(14)
C4 Er1 C6 105.88(17)
C3 Er1 C6 129.53(18)
C9 Er1 C6 50.37(16)
C5 Er1 C6 109.20(16)
C2 Er1 C6 155.98(17)
C1 Er1 C6 136.51(16)
N1 Er1 C8 72.08(13)
O1 Er1 C8 119.30(13)
C10 Er1 C8 50.33(15)
C4 Er1 C8 107.52(16)
C3 Er1 C8 106.32(16)
C9 Er1 C8 30.33(14)
C5 Er1 C8 133.52(15)
C2 Er1 C8 131.55(16)
C1 Er1 C8 155.74(15)
C6 Er1 C8 50.12(15)
N1 Er1 C7 89.61(13)
O1 Er1 C7 89.29(13)
C10 Er1 C7 50.42(15)
C4 Er1 C7 126.36(15)
C3 Er1 C7 135.46(16)
C9 Er1 C7 50.40(16)
C5 Er1 C7 138.84(15)
C2 Er1 C7 161.62(16)
C1 Er1 C7 166.68(16)
C6 Er1 C7 30.50(14)
C8 Er1 C7 30.39(13)
N1 Er1 S1 60.09(8)
O1 Er1 S1 75.49(9)
C10 Er1 S1 144.07(12)
C4 Er1 S1 138.17(12)
C3 Er1 S1 114.70(14)
C9 Er1 S1 135.84(12)
C5 Er1 S1 120.28(11)
C2 Er1 S1 88.54(12)
C1 Er1 S1 91.55(12)
C6 Er1 S1 114.79(13)
C8 Er1 S1 105.79(11)
C7 Er1 S1 94.83(11)
N1 Er1 C11 26.02(11)
O1 Er1 C11 109.59(12)
C10 Er1 C11 137.99(14)
C4 Er1 C11 124.02(15)
C3 Er1 C11 93.62(16)
C9 Er1 C11 111.91(14)
C5 Er1 C11 127.37(13)
C2 Er1 C11 79.06(15)
C1 Er1 C11 98.16(14)
C6 Er1 C11 123.33(14)
C8 Er1 C11 87.68(13)
C7 Er1 C11 93.66(13)
S1 Er1 C11 34.13(9)
C11 S1 Er1 76.72(15)
C11 N1 C17 106.0(3)
C11 N1 Er1 102.8(3)
C17 N1 Er1 151.0(3)
C11 N2 C12 107.7(4)
C11 N2 H2N 126(3)
C12 N2 H2N 126(3)
C2 C1 C5 108.0(5)
C2 C1 Er1 74.8(3)
C5 C1 Er1 74.4(3)
C2 C1 H1A 126.0
C5 C1 H1A 126.0
Er1 C1 H1A 116.8
C1 C2 C3 108.3(5)
C1 C2 Er1 75.2(3)
C3 C2 Er1 74.2(3)
C1 C2 H2A 125.9
C3 C2 H2A 125.9
Er1 C2 H2A 116.7
C4 C3 C2 107.5(5)
C4 C3 Er1 74.7(3)
C2 C3 Er1 75.3(3)
C4 C3 H3A 126.3
C2 C3 H3A 126.3
Er1 C3 H3A 116.0
C5 C4 C3 108.2(5)
C5 C4 Er1 75.4(3)
C3 C4 Er1 74.8(3)
C5 C4 H4A 125.9
C3 C4 H4A 125.9
Er1 C4 H4A 116.0
C4 C5 C1 108.0(5)
C4 C5 Er1 74.5(3)
C1 C5 Er1 75.1(3)
C4 C5 H5A 126.0
C1 C5 H5A 126.0
Er1 C5 H5A 116.5
C10 C6 C7 108.4(5)
C10 C6 Er1 73.9(3)
C7 C6 Er1 75.3(3)
C10 C6 H6A 125.8
C7 C6 H6A 125.8
Er1 C6 H6A 117.0
C8 C7 C6 107.2(5)
C8 C7 Er1 74.6(3)
C6 C7 Er1 74.2(3)
C8 C7 H7A 126.4
C6 C7 H7A 126.4
Er1 C7 H7A 117.0
C9 C8 C7 108.5(4)
C9 C8 Er1 73.8(3)
C7 C8 Er1 75.0(2)
C9 C8 H8A 125.8
C7 C8 H8A 125.8
Er1 C8 H8A 117.4
C8 C9 C10 107.8(5)
C8 C9 Er1 75.8(2)
C10 C9 Er1 74.2(3)
C8 C9 H9A 126.1
C10 C9 H9A 126.1
Er1 C9 H9A 116.0
C6 C10 C9 108.1(4)
C6 C10 Er1 75.8(3)
C9 C10 Er1 75.0(3)
C6 C10 H10A 125.9
C9 C10 H10A 125.9
Er1 C10 H10A 115.5
N1 C11 N2 111.7(4)
N1 C11 S1 120.1(3)
N2 C11 S1 128.2(3)
N1 C11 Er1 51.2(2)
N2 C11 Er1 162.6(3)
S1 C11 Er1 69.15(15)
C13 C12 N2 132.4(4)
C13 C12 C17 122.2(5)
N2 C12 C17 105.4(4)
C14 C13 C12 117.2(5)
C14 C13 H13A 121.4
C12 C13 H13A 121.4
C13 C14 C15 121.5(5)
C13 C14 H14A 119.2
C15 C14 H14A 119.2
C14 C15 C16 121.4(5)
C14 C15 H15A 119.3
C16 C15 H15A 119.3
C17 C16 C15 117.7(5)
C17 C16 H16A 121.1
C15 C16 H16A 121.1
C16 C17 C12 120.0(4)
C16 C17 N1 130.8(4)
C12 C17 N1 109.2(4)
C18 O1 C21 106.1(4)
C18 O1 Er1 130.9(3)
C21 O1 Er1 120.9(3)
O1 C18 C19 106.9(4)
O1 C18 H18A 110.3
C19 C18 H18A 110.3
O1 C18 H18B 110.3
C19 C18 H18B 110.3
H18A C18 H18B 108.6
C20 C19 C18 104.1(5)
C20 C19 H19A 110.9
C18 C19 H19A 110.9
C20 C19 H19B 110.9
C18 C19 H19B 110.9
H19A C19 H19B 108.9
C21 C20 C19 108.9(6)
C21 C20 H20A 109.9
C19 C20 H20A 109.9
C21 C20 H20B 109.9
C19 C20 H20B 109.9
H20A C20 H20B 108.3
C20 C21 O1 109.8(6)
C20 C21 H21A 109.7
O1 C21 H21A 109.7
C20 C21 H21B 109.7
O1 C21 H21B 109.7
H21A C21 H21B 108.2
C25 O2 C22 110.2(11)
O2 C22 C23 94.8(11)
O2 C22 H22C 112.8
C23 C22 H22C 112.8
O2 C22 H22D 112.8
C23 C22 H22D 112.8
H22C C22 H22D 110.2
C24 C23 C22 95.0(11)
C24 C23 H23C 112.7
C22 C23 H23C 112.7
C24 C23 H23D 112.7
C22 C23 H23D 112.7
H23C C23 H23D 110.2
C23 C24 C25 96.8(13)
C23 C24 H24C 112.4
C25 C24 H24C 112.4
C23 C24 H24D 112.4
C25 C24 H24D 112.4
H24C C24 H24D 110.0
O2 C25 C24 105.0(12)
O2 C25 H25A 110.8
C24 C25 H25A 110.8
O2 C25 H25B 110.8
C24 C25 H25B 110.8
H25A C25 H25B 108.8
C25' O2' C22' 105.4(15)
O2' C22' C23' 93.9(13)
O2' C22' H22A 112.9
C23' C22' H22A 112.9
O2' C22' H22B 112.9
C23' C22' H22B 112.9
H22A C22' H22B 110.4
C24' C23' C22' 92.4(14)
C24' C23' H23A 113.2
C22' C23' H23A 113.2
C24' C23' H23B 113.2
C22' C23' H23B 113.2
H23A C23' H23B 110.6
C25' C24' C23' 93.8(17)
C25' C24' H24A 113.0
C23' C24' H24A 113.0
C25' C24' H24B 113.0
C23' C24' H24B 113.0
H24A C24' H24B 110.4
O2' C25' C24' 107.6(15)
O2' C25' H25C 110.2
C24' C25' H25C 110.2
O2' C25' H25D 110.2
C24' C25' H25D 110.2
H25C C25' H25D 108.5

loop_
_geom_bond_atom_site_label_1
_geom_bond_atom_site_label_2
_geom_bond_distance
Er1 N1 2.367(3)
Er1 O1 2.462(3)
Er1 C10 2.633(5)
Er1 C4 2.635(5)
Er1 C3 2.636(5)
Er1 C9 2.642(4)
Er1 C5 2.647(4)
Er1 C2 2.650(5)
Er1 C1 2.655(4)
Er1 C6 2.657(4)
Er1 C8 2.667(4)
Er1 C7 2.672(4)
Er1 S1 2.8443(15)
Er1 C11 2.962(4)
S1 C11 1.708(5)
N1 C11 1.333(5)
N1 C17 1.400(5)
N2 C11 1.362(6)
N2 C12 1.395(6)
N2 H2N 0.840(19)
C1 C2 1.371(7)
C1 C5 1.394(6)
C1 H1A 0.9300
C2 C3 1.391(6)
C2 H2A 0.9300
C3 C4 1.389(7)
C3 H3A 0.9300
C4 C5 1.373(6)
C4 H4A 0.9300
C5 H5A 0.9300
C6 C10 1.384(7)
C6 C7 1.401(6)
C6 H6A 0.9300
C7 C8 1.400(6)
C7 H7A 0.9300
C8 C9 1.389(6)
C8 H8A 0.9300
C9 C10 1.401(7)
C9 H9A 0.9300
C10 H10A 0.9300
C12 C13 1.373(6)
C12 C17 1.399(6)
C13 C14 1.372(7)
C13 H13A 0.9300
C14 C15 1.382(7)
C14 H14A 0.9300
C15 C16 1.384(6)
C15 H15A 0.9300
C16 C17 1.379(6)
C16 H16A 0.9300
O1 C18 1.428(5)
O1 C21 1.447(7)
C18 C19 1.492(7)
C18 H18A 0.9700
C18 H18B 0.9700
C19 C20 1.475(8)
C19 H19A 0.9700
C19 H19B 0.9700
C20 C21 1.376(8)
C20 H20A 0.9700
C20 H20B 0.9700
C21 H21A 0.9700
C21 H21B 0.9700
O2 C25 1.391(12)
O2 C22 1.489(8)
C22 C23 1.598(15)
C22 H22C 0.9700
C22 H22D 0.9700
C23 C24 1.527(9)
C23 H23C 0.9700
C23 H23D 0.9700
C24 C25 1.534(19)
C24 H24C 0.9700
C24 H24D 0.9700
C25 H25A 0.9700
C25 H25B 0.9700
O2' C25' 1.400(15)
O2' C22' 1.507(16)
C22' C23' 1.588(17)
C22' H22A 0.9700
C22' H22B 0.9700
C23' C24' 1.558(17)
C23' H23A 0.9700
C23' H23B 0.9700
C24' C25' 1.54(2)
C24' H24A 0.9700
C24' H24B 0.9700
C25' H25C 0.9700
C25' H25D 0.9700

loop_
_geom_hbond_atom_site_label_D
_geom_hbond_atom_site_label_H
_geom_hbond_atom_site_label_A
_geom_hbond_distance_DH
_geom_hbond_distance_HA
_geom_hbond_distance_DA
_geom_hbond_angle_DHA
N2 H2N O2 0.840(19) 1.90(2) 2.733(14) 174(5)
N2 H2N O2' 0.840(19) 2.09(3) 2.926(18) 173(4)
